data_4107877
loop_
_publ_author_name
'Hao Li'
'Teck-Peng Loh'

_publ_section_title
;
 Control of up to Five Stereocenters in a Cascade Reaction: Synthesis of
 Highly Functionalized Five-Membered Rings
;
_journal_name_full 'Journal of the American Chemical Society'
_journal_page_first 7194
_journal_page_last 7195
_journal_paper_doi 10.1021/ja801488z
_journal_volume 130
_journal_year 2008
_chemical_absolute_configuration ad
_chemical_formula_moiety 'C25 H51 Br O3 Si'
_chemical_formula_sum 'C25 H51 Br O3 Si'
_chemical_formula_weight 507.66
_chemical_name_systematic
;

 ?

;
_space_group_IT_number 19
_symmetry_cell_setting orthorhombic
_symmetry_space_group_name_Hall 'P 2ac 2ab'
_symmetry_space_group_name_H-M 'P 21 21 21'
_atom_sites_solution_hydrogens geom
_atom_sites_solution_primary direct
_atom_sites_solution_secondary difmap
_audit_creation_method SHELXL-97
_cell_angle_alpha 90.00
_cell_angle_beta 90.00
_cell_angle_gamma 90.00
_cell_formula_units_Z 4
_cell_length_a 11.0258(5)
_cell_length_b 14.7287(6)
_cell_length_c 17.6215(7)
_cell_measurement_reflns_used 7327
_cell_measurement_temperature 173(2)
_cell_measurement_theta_max 28.95
_cell_measurement_theta_min 2.18
_cell_volume 2861.7(2)
_computing_cell_refinement 'Bruker SMART'
_computing_data_collection 'Bruker SMART'
_computing_data_reduction 'Bruker SAINT'
_computing_molecular_graphics 'Bruker SHELXTL'
_computing_publication_material 'Bruker SHELXTL'
_computing_structure_refinement 'SHELXL-97 (Sheldrick, 1997)'
_computing_structure_solution 'SHELXS-97 (Sheldrick, 1990)'
_diffrn_ambient_temperature 173(2)
_diffrn_measured_fraction_theta_full 0.998
_diffrn_measured_fraction_theta_max 0.998
_diffrn_measurement_device_type 'CCD area detector'
_diffrn_measurement_method 'phi and omega scans'
_diffrn_radiation_monochromator graphite
_diffrn_radiation_source 'fine-focus sealed tube'
_diffrn_radiation_type MoK\a
_diffrn_radiation_wavelength 0.71073
_diffrn_reflns_av_R_equivalents 0.0379
_diffrn_reflns_av_sigmaI/netI 0.0671
_diffrn_reflns_limit_h_max 14
_diffrn_reflns_limit_h_min -15
_diffrn_reflns_limit_k_max 13
_diffrn_reflns_limit_k_min -20
_diffrn_reflns_limit_l_max 22
_diffrn_reflns_limit_l_min -25
_diffrn_reflns_number 27405
_diffrn_reflns_theta_full 30.50
_diffrn_reflns_theta_max 30.50
_diffrn_reflns_theta_min 2.18
_exptl_absorpt_coefficient_mu 1.499
_exptl_absorpt_correction_T_max 0.7536
_exptl_absorpt_correction_T_min 0.7056
_exptl_absorpt_correction_type multi-scan
_exptl_absorpt_process_details sadabs
_exptl_crystal_colour colourless
_exptl_crystal_density_diffrn 1.178
_exptl_crystal_density_meas 0
_exptl_crystal_description fragment
_exptl_crystal_F_000 1096
_exptl_crystal_size_max 0.25
_exptl_crystal_size_mid 0.25
_exptl_crystal_size_min 0.20
_refine_diff_density_max 0.428
_refine_diff_density_min -0.414
_refine_diff_density_rms 0.053
_refine_ls_abs_structure_details 'Flack H D (1983), Acta Cryst. A39, 876-881'
_refine_ls_abs_structure_Flack 0.000(6)
_refine_ls_extinction_method none
_refine_ls_goodness_of_fit_ref 1.031
_refine_ls_hydrogen_treatment constr
_refine_ls_matrix_type full
_refine_ls_number_parameters 283
_refine_ls_number_reflns 8506
_refine_ls_number_restraints 0
_refine_ls_restrained_S_all 1.031
_refine_ls_R_factor_all 0.0603
_refine_ls_R_factor_gt 0.0368
_refine_ls_shift/su_max 0.001
_refine_ls_shift/su_mean 0.000
_refine_ls_structure_factor_coef Fsqd
_refine_ls_weighting_details 'calc w=1/[\s^2^(Fo^2^)+(0.0251P)^2^+0.0000P] where P=(Fo^2^+2Fc^2^)/3'
_refine_ls_weighting_scheme calc
_refine_ls_wR_factor_gt 0.0743
_refine_ls_wR_factor_ref 0.0826
_reflns_number_gt 6324
_reflns_number_total 8506
_reflns_threshold_expression >2sigma(I)
_cod_data_source_file ja801488z-file001.cif
_cod_data_source_block ltp61
_cod_database_code 4107877

loop_
_symmetry_equiv_pos_as_xyz
'x, y, z'
'-x+1/2, -y, z+1/2'
'-x, y+1/2, -z+1/2'
'x+1/2, -y+1/2, -z'

loop_
_atom_site_label
_atom_site_type_symbol
_atom_site_fract_x
_atom_site_fract_y
_atom_site_fract_z
_atom_site_U_iso_or_equiv
_atom_site_adp_type
_atom_site_occupancy
_atom_site_symmetry_multiplicity
_atom_site_calc_flag
_atom_site_refinement_flags
C1 C 0.43537(15) 0.07315(13) 1.03160(11) 0.0230(4) Uani 1 1 d .
H1 H 0.4236 0.0355 1.0783 0.028 Uiso 1 1 calc R
C2 C 0.45814(16) 0.17416(12) 1.05252(10) 0.0216(4) Uani 1 1 d .
H2 H 0.5455 0.1879 1.0424 0.026 Uiso 1 1 calc R
C3 C 0.42913(17) 0.20517(14) 1.13333(10) 0.0244(4) Uani 1 1 d .
H3 H 0.3395 0.2007 1.1413 0.029 Uiso 1 1 calc R
C4 C 0.46806(18) 0.30248(14) 1.14784(11) 0.0297(4) Uani 1 1 d .
H4A H 0.5574 0.3059 1.1432 0.036 Uiso 1 1 calc R
H4B H 0.4330 0.3414 1.1076 0.036 Uiso 1 1 calc R
C5 C 0.4320(2) 0.34132(17) 1.22419(13) 0.0463(6) Uani 1 1 d .
H5A H 0.3438 0.3374 1.2302 0.069 Uiso 1 1 calc R
H5B H 0.4573 0.4050 1.2271 0.069 Uiso 1 1 calc R
H5C H 0.4717 0.3067 1.2647 0.069 Uiso 1 1 calc R
C6 C 0.38056(16) 0.22985(13) 0.99527(11) 0.0266(4) Uani 1 1 d .
H6A H 0.3129 0.2606 1.0218 0.032 Uiso 1 1 calc R
H6B H 0.4310 0.2764 0.9699 0.032 Uiso 1 1 calc R
C7 C 0.33155(16) 0.16159(14) 0.93701(11) 0.0262(4) Uani 1 1 d .
H7 H 0.2508 0.1816 0.9174 0.031 Uiso 1 1 calc R
C8 C 0.31937(15) 0.07238(13) 0.98141(11) 0.0255(4) Uani 1 1 d .
C9 C 0.31087(18) -0.01120(15) 0.92964(13) 0.0348(5) Uani 1 1 d .
H9A H 0.3069 -0.0662 0.9619 0.042 Uiso 1 1 calc R
H9B H 0.3861 -0.0151 0.8991 0.042 Uiso 1 1 calc R
C10 C 0.2019(2) -0.01181(19) 0.87542(16) 0.0550(7) Uani 1 1 d .
H10A H 0.1265 -0.0105 0.9049 0.082 Uiso 1 1 calc R
H10B H 0.2040 -0.0670 0.8444 0.082 Uiso 1 1 calc R
H10C H 0.2055 0.0416 0.8424 0.082 Uiso 1 1 calc R
C11 C 0.20515(17) 0.08047(15) 1.03323(13) 0.0338(5) Uani 1 1 d .
H11A H 0.2138 0.1357 1.0648 0.041 Uiso 1 1 calc R
H11B H 0.1333 0.0892 1.0003 0.041 Uiso 1 1 calc R
C12 C 0.1807(2) 0.00100(19) 1.08529(18) 0.0586(8) Uani 1 1 d .
H12A H 0.1733 -0.0546 1.0551 0.088 Uiso 1 1 calc R
H12B H 0.1050 0.0115 1.1131 0.088 Uiso 1 1 calc R
H12C H 0.2478 -0.0054 1.1214 0.088 Uiso 1 1 calc R
C13 C 0.42537(19) 0.21987(15) 0.82215(12) 0.0330(5) Uani 1 1 d .
H13 H 0.4066 0.2787 0.8479 0.040 Uiso 1 1 calc R
C14 C 0.55774(18) 0.21931(15) 0.79865(12) 0.0341(5) Uani 1 1 d .
H14 H 0.5730 0.1633 0.7681 0.041 Uiso 1 1 calc R
C15 C 0.3378(2) 0.2061(2) 0.75694(14) 0.0586(8) Uani 1 1 d .
H15A H 0.3558 0.1485 0.7315 0.088 Uiso 1 1 calc R
H15B H 0.3463 0.2561 0.7206 0.088 Uiso 1 1 calc R
H15C H 0.2546 0.2049 0.7765 0.088 Uiso 1 1 calc R
C16 C 0.5943(3) 0.30050(19) 0.75164(15) 0.0533(7) Uani 1 1 d .
H16A H 0.5781 0.3563 0.7802 0.080 Uiso 1 1 calc R
H16B H 0.5475 0.3011 0.7043 0.080 Uiso 1 1 calc R
H16C H 0.6810 0.2968 0.7398 0.080 Uiso 1 1 calc R
C17 C 0.73764(17) -0.01408(15) 0.91259(11) 0.0266(4) Uani 1 1 d .
H17 H 0.7563 0.0522 0.9170 0.032 Uiso 1 1 calc R
C18 C 0.6706(2) -0.02494(16) 0.83729(12) 0.0382(5) Uani 1 1 d .
H18A H 0.7210 -0.0012 0.7960 0.057 Uiso 1 1 calc R
H18B H 0.5940 0.0088 0.8392 0.057 Uiso 1 1 calc R
H18C H 0.6538 -0.0894 0.8283 0.057 Uiso 1 1 calc R
C19 C 0.8615(2) -0.06217(18) 0.90912(14) 0.0447(6) Uani 1 1 d .
H19A H 0.8492 -0.1272 0.9003 0.067 Uiso 1 1 calc R
H19B H 0.9044 -0.0534 0.9573 0.067 Uiso 1 1 calc R
H19C H 0.9097 -0.0365 0.8676 0.067 Uiso 1 1 calc R
C20 C 0.71907(17) -0.03371(14) 1.08997(11) 0.0274(4) Uani 1 1 d .
H20 H 0.6550 -0.0306 1.1300 0.033 Uiso 1 1 calc R
C21 C 0.8005(2) -0.11519(16) 1.10999(13) 0.0425(6) Uani 1 1 d .
H21A H 0.8622 -0.1230 1.0705 0.064 Uiso 1 1 calc R
H21B H 0.7509 -0.1703 1.1133 0.064 Uiso 1 1 calc R
H21C H 0.8402 -0.1042 1.1589 0.064 Uiso 1 1 calc R
C22 C 0.79220(19) 0.05453(15) 1.09581(13) 0.0381(5) Uani 1 1 d .
H22A H 0.8251 0.0606 1.1472 0.057 Uiso 1 1 calc R
H22B H 0.7393 0.1063 1.0848 0.057 Uiso 1 1 calc R
H22C H 0.8590 0.0531 1.0592 0.057 Uiso 1 1 calc R
C23 C 0.55687(17) -0.15446(13) 0.98571(12) 0.0291(4) Uani 1 1 d .
H23 H 0.4978 -0.1469 0.9431 0.035 Uiso 1 1 calc R
C24 C 0.6382(2) -0.23577(15) 0.96421(15) 0.0428(6) Uani 1 1 d .
H24A H 0.6970 -0.2468 1.0049 0.064 Uiso 1 1 calc R
H24B H 0.6815 -0.2222 0.9170 0.064 Uiso 1 1 calc R
H24C H 0.5878 -0.2899 0.9571 0.064 Uiso 1 1 calc R
C25 C 0.4816(2) -0.17773(15) 1.05628(14) 0.0425(5) Uani 1 1 d .
H25A H 0.4262 -0.2278 1.0445 0.064 Uiso 1 1 calc R
H25B H 0.4346 -0.1244 1.0718 0.064 Uiso 1 1 calc R
H25C H 0.5358 -0.1958 1.0976 0.064 Uiso 1 1 calc R
O1 O 0.53909(10) 0.04261(8) 0.98930(7) 0.0227(3) Uani 1 1 d .
O2 O 0.41432(11) 0.14746(9) 0.87581(7) 0.0294(3) Uani 1 1 d .
O3 O 0.63366(14) 0.21652(12) 0.86394(9) 0.0420(4) Uani 1 1 d .
H3A H 0.6103 0.1748 0.8930 0.063 Uiso 1 1 calc R
Br1 Br 0.51115(2) 0.125827(16) 1.208251(11) 0.04809(8) Uani 1 1 d .
Si2 Si 0.63761(4) -0.04163(3) 0.99606(3) 0.02086(11) Uani 1 1 d .

loop_
_atom_site_aniso_label
_atom_site_aniso_U_11
_atom_site_aniso_U_22
_atom_site_aniso_U_33
_atom_site_aniso_U_23
_atom_site_aniso_U_13
_atom_site_aniso_U_12
C1 0.0210(9) 0.0227(11) 0.0254(9) -0.0007(8) 0.0024(7) 0.0025(7)
C2 0.0221(9) 0.0230(11) 0.0198(8) -0.0008(7) 0.0016(7) -0.0007(7)
C3 0.0262(9) 0.0264(11) 0.0207(9) 0.0011(8) 0.0004(7) 0.0039(7)
C4 0.0335(10) 0.0287(12) 0.0270(9) -0.0063(8) -0.0003(8) 0.0015(8)
C5 0.0628(16) 0.0439(15) 0.0322(12) -0.0142(10) 0.0054(11) 0.0037(11)
C6 0.0292(9) 0.0257(11) 0.0248(9) 0.0017(8) 0.0015(8) 0.0035(7)
C7 0.0220(9) 0.0304(12) 0.0261(9) -0.0037(8) -0.0034(8) 0.0072(7)
C8 0.0206(8) 0.0236(11) 0.0323(10) -0.0028(8) 0.0003(8) 0.0018(7)
C9 0.0258(10) 0.0345(13) 0.0439(13) -0.0095(10) -0.0031(9) -0.0004(8)
C10 0.0331(12) 0.0602(18) 0.0716(18) -0.0318(15) -0.0181(12) 0.0037(11)
C11 0.0198(9) 0.0358(13) 0.0456(12) -0.0060(10) 0.0039(9) -0.0015(8)
C12 0.0455(14) 0.0488(17) 0.081(2) 0.0058(15) 0.0300(15) -0.0046(12)
C13 0.0429(12) 0.0319(13) 0.0240(10) 0.0028(9) -0.0033(9) 0.0128(9)
C14 0.0399(11) 0.0321(13) 0.0303(11) 0.0005(9) 0.0018(9) 0.0061(9)
C15 0.0497(15) 0.090(2) 0.0367(13) 0.0174(14) -0.0120(12) 0.0014(15)
C16 0.0651(17) 0.0435(17) 0.0513(16) 0.0132(12) 0.0098(13) 0.0016(13)
C17 0.0260(9) 0.0256(12) 0.0280(10) 0.0040(8) 0.0018(8) 0.0052(7)
C18 0.0463(13) 0.0417(15) 0.0265(10) 0.0023(9) 0.0008(10) 0.0043(10)
C19 0.0371(11) 0.0519(17) 0.0450(13) 0.0107(11) 0.0130(11) 0.0153(11)
C20 0.0289(10) 0.0277(12) 0.0257(9) 0.0023(8) -0.0042(8) -0.0009(8)
C21 0.0457(12) 0.0439(15) 0.0378(12) 0.0105(11) -0.0107(10) 0.0060(11)
C22 0.0394(11) 0.0354(14) 0.0396(12) -0.0005(10) -0.0120(10) -0.0083(10)
C23 0.0314(10) 0.0224(11) 0.0337(11) -0.0004(8) -0.0036(8) -0.0014(7)
C24 0.0512(13) 0.0251(13) 0.0522(14) -0.0044(11) -0.0050(12) 0.0046(10)
C25 0.0423(12) 0.0269(13) 0.0585(14) 0.0069(10) 0.0055(12) -0.0088(10)
O1 0.0219(6) 0.0217(7) 0.0247(6) -0.0005(5) -0.0001(5) 0.0034(5)
O2 0.0324(7) 0.0333(9) 0.0225(6) 0.0009(6) 0.0000(6) 0.0098(6)
O3 0.0386(8) 0.0439(11) 0.0436(9) 0.0039(8) -0.0083(8) -0.0029(7)
Br1 0.07751(18) 0.04273(15) 0.02404(9) 0.00323(9) -0.00702(12) 0.01648(12)
Si2 0.0213(2) 0.0186(3) 0.0228(2) 0.0004(2) -0.0014(2) 0.00113(18)

loop_
_atom_type_symbol
_atom_type_description
_atom_type_scat_dispersion_real
_atom_type_scat_dispersion_imag
_atom_type_scat_source
C C 0.0033 0.0016 'International Tables Vol C Tables 4.2.6.8 and 6.1.1.4'
H H 0.0000 0.0000 'International Tables Vol C Tables 4.2.6.8 and 6.1.1.4'
O O 0.0106 0.0060 'International Tables Vol C Tables 4.2.6.8 and 6.1.1.4'
Si Si 0.0817 0.0704 'International Tables Vol C Tables 4.2.6.8 and 6.1.1.4'
Br Br -0.2901 2.4595 'International Tables Vol C Tables 4.2.6.8 and 6.1.1.4'

loop_
_geom_angle_atom_site_label_1
_geom_angle_atom_site_label_2
_geom_angle_atom_site_label_3
_geom_angle
O1 C1 C2 107.12(14)
O1 C1 C8 110.93(14)
C2 C1 C8 105.96(14)
C3 C2 C1 118.25(15)
C3 C2 C6 109.34(15)
C1 C2 C6 105.20(14)
C4 C3 C2 112.31(16)
C4 C3 Br1 108.40(13)
C2 C3 Br1 110.41(12)
C5 C4 C3 115.59(18)
C7 C6 C2 106.36(15)
O2 C7 C6 112.05(15)
O2 C7 C8 108.42(15)
C6 C7 C8 104.51(15)
C9 C8 C7 112.88(17)
C9 C8 C1 113.21(15)
C7 C8 C1 102.21(15)
C9 C8 C11 111.09(16)
C7 C8 C11 107.67(15)
C1 C8 C11 109.30(16)
C8 C9 C10 114.98(18)
C12 C11 C8 116.13(18)
O2 C13 C15 110.34(19)
O2 C13 C14 104.97(16)
C15 C13 C14 113.94(18)
O3 C14 C16 108.03(19)
O3 C14 C13 110.20(16)
C16 C14 C13 113.72(19)
C18 C17 C19 110.28(18)
C18 C17 Si2 111.88(14)
C19 C17 Si2 116.84(15)
C22 C20 C21 109.79(16)
C22 C20 Si2 111.20(14)
C21 C20 Si2 115.49(15)
C25 C23 C24 109.89(18)
C25 C23 Si2 111.85(14)
C24 C23 Si2 115.54(14)
C1 O1 Si2 136.08(12)
C7 O2 C13 116.42(15)
O1 Si2 C17 99.61(8)
O1 Si2 C20 109.24(8)
C17 Si2 C20 113.15(9)
O1 Si2 C23 110.04(7)
C17 Si2 C23 112.91(9)
C20 Si2 C23 111.25(9)

loop_
_geom_bond_atom_site_label_1
_geom_bond_atom_site_label_2
_geom_bond_distance
C1 O1 1.437(2)
C1 C2 1.553(3)
C1 C8 1.555(2)
C2 C3 1.529(2)
C2 C6 1.556(3)
C3 C4 1.518(3)
C3 Br1 1.9815(18)
C4 C5 1.515(3)
C6 C7 1.535(3)
C7 O2 1.428(2)
C7 C8 1.535(3)
C8 C9 1.535(3)
C8 C11 1.560(3)
C9 C10 1.535(3)
C11 C12 1.511(3)
C13 O2 1.431(2)
C13 C15 1.515(3)
C13 C14 1.517(3)
C14 O3 1.423(3)
C14 C16 1.509(3)
C17 C18 1.527(3)
C17 C19 1.539(3)
C17 Si2 1.883(2)
C20 C22 1.533(3)
C20 C21 1.540(3)
C20 Si2 1.886(2)
C23 C25 1.534(3)
C23 C24 1.543(3)
C23 Si2 1.8941(19)
O1 Si2 1.6533(12)
